data_4513236
loop_
_publ_author_name
'Geyer, Florian L.'
'Rominger, Frank'
'Vogtland, Maximilian'
'Bunz, Uwe H. F.'

_publ_section_title
;
 Interpenetrated Frameworks with Anisotropic Pore Structures from a
 Tetrahedral Pyridine Ligand
;
_journal_issue 7
_journal_name_full 'Crystal Growth &amp; Design'
_journal_page_first 3539
_journal_paper_doi 10.1021/acs.cgd.5b00719
_journal_volume 15
_journal_year 2015
_chemical_formula_sum 'C56 H32 N4 Si'
_chemical_formula_weight 788.94
_chemical_name_common '1 (first modification) in manuscript'
_chemical_name_systematic
; 
 ? 
;
_space_group_crystal_system tetragonal
_space_group_IT_number 88
_space_group_name_Hall '-I 4ad'
_space_group_name_H-M_alt 'I 41/a'
_symmetry_space_group_name_Hall '-I 4ad'
_symmetry_space_group_name_H-M 'I 41/a :2'
_atom_sites_solution_hydrogens geom
_audit_creation_method SHELXL-2014
_cell_angle_alpha 90
_cell_angle_beta 90
_cell_angle_gamma 90
_cell_formula_units_Z 4
_cell_length_a 26.518(7)
_cell_length_b 26.518(7)
_cell_length_c 6.3122(18)
_cell_measurement_reflns_used 3821
_cell_measurement_temperature 200(2)
_cell_measurement_theta_max 25.14
_cell_measurement_theta_min 3.07
_cell_volume 4439(2)
_computing_cell_refinement 'Bruker SAINT'
_computing_data_collection 'Bruker APEX2'
_computing_data_reduction 'Bruker SAINT'
_computing_molecular_graphics 'Bruker SHELXTL'
_computing_publication_material 'Bruker SHELXTL'
_computing_structure_refinement 'SHELXL-2014 (Sheldrick, 2014)'
_computing_structure_solution 'SHELXS-97 (Sheldrick 2008)'
_diffrn_ambient_temperature 200(2)
_diffrn_measured_fraction_theta_full 0.997
_diffrn_measured_fraction_theta_max 1.000
_diffrn_measurement_device_type 'Bruker APEX-II Quazar'
_diffrn_measurement_method '\f and \w scans'
_diffrn_radiation_type MoK\a
_diffrn_radiation_wavelength 0.71073
_diffrn_reflns_av_R_equivalents 0.0730
_diffrn_reflns_av_unetI/netI 0.0423
_diffrn_reflns_laue_measured_fraction_full 0.997
_diffrn_reflns_laue_measured_fraction_max 1.000
_diffrn_reflns_limit_h_max 31
_diffrn_reflns_limit_h_min -30
_diffrn_reflns_limit_k_max 26
_diffrn_reflns_limit_k_min -31
_diffrn_reflns_limit_l_max 7
_diffrn_reflns_limit_l_min -7
_diffrn_reflns_number 17280
_diffrn_reflns_point_group_measured_fraction_full 0.997
_diffrn_reflns_point_group_measured_fraction_max 1.000
_diffrn_reflns_theta_full 25.242
_diffrn_reflns_theta_max 25.210
_diffrn_reflns_theta_min 1.536
_diffrn_source 'ImuS microsource'
_exptl_absorpt_coefficient_mu 0.095
_exptl_absorpt_correction_T_max 0.9579
_exptl_absorpt_correction_T_min 0.8380
_exptl_absorpt_correction_type multi-scan
_exptl_absorpt_process_details
;
Sheldrick, G. M. (2008). <i>SADABS</i>. University of G\"ottingen, Germany.
;
_exptl_crystal_colour colourless
_exptl_crystal_density_diffrn 1.181
_exptl_crystal_description polyhedron
_exptl_crystal_F_000 1640
_exptl_crystal_size_max 0.170
_exptl_crystal_size_mid 0.110
_exptl_crystal_size_min 0.080
_refine_diff_density_max 0.389
_refine_diff_density_min -0.321
_refine_diff_density_rms 0.062
_refine_ls_extinction_method none
_refine_ls_goodness_of_fit_ref 1.222
_refine_ls_hydrogen_treatment constr
_refine_ls_matrix_type full
_refine_ls_number_parameters 138
_refine_ls_number_reflns 2009
_refine_ls_number_restraints 0
_refine_ls_restrained_S_all 1.222
_refine_ls_R_factor_all 0.1001
_refine_ls_R_factor_gt 0.0740
_refine_ls_shift/su_max 0.000
_refine_ls_shift/su_mean 0.000
_refine_ls_structure_factor_coef Fsqd
_refine_ls_weighting_details 'w=1/[\s^2^(Fo^2^)+(0.0820P)^2^+8.4847P] where P=(Fo^2^+2Fc^2^)/3'
_refine_ls_weighting_scheme calc
_refine_ls_wR_factor_gt 0.1859
_refine_ls_wR_factor_ref 0.1982
_reflns_Friedel_coverage 0.000
_reflns_number_gt 1554
_reflns_number_total 2009
_reflns_threshold_expression 'I > 2\s(I)'
_cod_data_source_file cg5b00719_si_002.cif
_cod_data_source_block fge10
_cod_depositor_comments 'Adding full bibliography for 4513232--4513239.cif.'
_cod_original_cell_volume 4439(3)
_cod_database_code 4513236
_shelx_space_group_comment
; 
The symmetry employed for this shelxl refinement is uniquely defined 
by the following loop, which should always be used as a source of 
symmetry information in preference to the above space-group names. 
They are only intended as comments. 
;
_shelx_estimated_absorpt_t_min 0.984
_shelx_estimated_absorpt_t_max 0.992
_shelxl_version_number 2014-3

loop_
_space_group_symop_operation_xyz
'x, y, z'
'-x+1/2, -y, z+1/2'
'-y+3/4, x+1/4, z+1/4'
'y+3/4, -x+3/4, z+3/4'
'x+1/2, y+1/2, z+1/2'
'-x+1, -y+1/2, z+1'
'-y+5/4, x+3/4, z+3/4'
'y+5/4, -x+5/4, z+5/4'
'-x, -y, -z'
'x-1/2, y, -z-1/2'
'y-3/4, -x-1/4, -z-1/4'
'-y-3/4, x-3/4, -z-3/4'
'-x+1/2, -y+1/2, -z+1/2'
'x, y+1/2, -z'
'y-1/4, -x+1/4, -z+1/4'
'-y-1/4, x-1/4, -z-1/4'

loop_
_atom_site_label
_atom_site_type_symbol
_atom_site_fract_x
_atom_site_fract_y
_atom_site_fract_z
_atom_site_U_iso_or_equiv
_atom_site_adp_type
_atom_site_occupancy
_atom_site_site_symmetry_order
_atom_site_calc_flag
_atom_site_refinement_flags_posn
_atom_site_refinement_flags_adp
_atom_site_refinement_flags_occupancy
Si1 Si 0.0000 0.2500 0.1250 0.0172(4) Uani 1 4 d S T P
C11 C 0.05673(10) 0.23339(10) 0.2919(4) 0.0180(6) Uani 1 1 d . . .
C12 C 0.08391(11) 0.18901(11) 0.2612(5) 0.0246(7) Uani 1 1 d . . .
H12 H 0.0733 0.1660 0.1548 0.029 Uiso 1 1 calc R U .
C13 C 0.12598(12) 0.17751(12) 0.3816(5) 0.0298(8) Uani 1 1 d . . .
H13 H 0.1438 0.1470 0.3569 0.036 Uiso 1 1 calc R U .
C14 C 0.14237(11) 0.21045(12) 0.5386(5) 0.0257(7) Uani 1 1 d . . .
C15 C 0.11625(11) 0.25555(12) 0.5689(5) 0.0245(7) Uani 1 1 d . . .
H15 H 0.1274 0.2788 0.6733 0.029 Uiso 1 1 calc R U .
C16 C 0.07423(11) 0.26655(11) 0.4473(5) 0.0217(7) Uani 1 1 d . . .
H16 H 0.0569 0.2974 0.4702 0.026 Uiso 1 1 calc R U .
C17 C 0.18391(12) 0.19749(13) 0.6747(6) 0.0311(8) Uani 1 1 d . . .
C18 C 0.21695(12) 0.18515(13) 0.7948(6) 0.0339(8) Uani 1 1 d . . .
C21 C 0.25417(12) 0.17011(14) 0.9476(6) 0.0348(9) Uani 1 1 d . . .
C22 C 0.29218(15) 0.13661(17) 0.9009(8) 0.0564(12) Uani 1 1 d . . .
H22 H 0.2951 0.1227 0.7628 0.068 Uiso 1 1 calc R U .
C23 C 0.32612(17) 0.1235(2) 1.0586(9) 0.0678(14) Uani 1 1 d . . .
H23 H 0.3521 0.1003 1.0235 0.081 Uiso 1 1 calc R U .
N24 N 0.32477(14) 0.14091(17) 1.2528(7) 0.0675(12) Uani 1 1 d . . .
C25 C 0.28869(18) 0.1740(2) 1.2941(7) 0.0740(16) Uani 1 1 d . . .
H25 H 0.2876 0.1883 1.4320 0.089 Uiso 1 1 calc R U .
C26 C 0.25273(16) 0.1890(2) 1.1506(7) 0.0588(13) Uani 1 1 d . . .
H26 H 0.2272 0.2122 1.1910 0.071 Uiso 1 1 calc R U .
C31 C 0.2465(12) 0.0167(15) 0.365(14) 0.51(4) Uani 1 1 d . . .

loop_
_atom_site_aniso_label
_atom_site_aniso_U_11
_atom_site_aniso_U_22
_atom_site_aniso_U_33
_atom_site_aniso_U_23
_atom_site_aniso_U_13
_atom_site_aniso_U_12
Si1 0.0138(5) 0.0138(5) 0.0239(8) 0.000 0.000 0.000
C11 0.0132(14) 0.0178(15) 0.0229(14) 0.0007(12) 0.0048(11) -0.0020(11)
C12 0.0224(16) 0.0231(16) 0.0282(16) -0.0052(13) -0.0051(13) 0.0011(13)
C13 0.0242(17) 0.0238(17) 0.0416(19) -0.0047(15) -0.0058(15) 0.0104(13)
C14 0.0162(15) 0.0309(18) 0.0301(17) 0.0039(14) -0.0025(13) -0.0005(13)
C15 0.0206(16) 0.0281(17) 0.0246(16) -0.0019(13) 0.0002(13) -0.0049(13)
C16 0.0203(16) 0.0189(15) 0.0260(15) -0.0013(12) 0.0031(12) 0.0037(12)
C17 0.0216(17) 0.0336(19) 0.0382(19) -0.0013(15) -0.0034(15) -0.0007(14)
C18 0.0227(18) 0.0334(19) 0.046(2) 0.0012(16) -0.0065(15) -0.0017(14)
C21 0.0202(17) 0.042(2) 0.042(2) 0.0092(17) -0.0058(15) -0.0044(15)
C22 0.044(2) 0.063(3) 0.062(3) 0.003(2) -0.010(2) 0.018(2)
C23 0.042(3) 0.080(3) 0.081(4) 0.016(3) -0.013(2) 0.020(2)
N24 0.040(2) 0.098(3) 0.064(3) 0.030(2) -0.0149(19) 0.003(2)
C25 0.050(3) 0.131(5) 0.041(3) 0.005(3) -0.011(2) 0.006(3)
C26 0.037(2) 0.092(4) 0.048(3) 0.001(2) -0.0044(19) 0.014(2)
C31 0.25(2) 0.61(5) 0.65(10) 0.08(6) 0.13(4) -0.20(3)

loop_
_atom_type_symbol
_atom_type_description
_atom_type_scat_dispersion_real
_atom_type_scat_dispersion_imag
_atom_type_scat_source
C C 0.0033 0.0016 'International Tables Vol C Tables 4.2.6.8 and 6.1.1.4'
H H 0.0000 0.0000 'International Tables Vol C Tables 4.2.6.8 and 6.1.1.4'
N N 0.0061 0.0033 'International Tables Vol C Tables 4.2.6.8 and 6.1.1.4'
Si Si 0.0817 0.0704 'International Tables Vol C Tables 4.2.6.8 and 6.1.1.4'

loop_
_geom_angle_atom_site_label_1
_geom_angle_atom_site_label_2
_geom_angle_atom_site_label_3
_geom_angle
_geom_angle_site_symmetry_1
_geom_angle_site_symmetry_3
C11 Si1 C11 108.13(8) . 15
C11 Si1 C11 108.13(8) . 12_666
C11 Si1 C11 112.19(17) 15 12_666
C11 Si1 C11 112.19(17) . 6_454
C11 Si1 C11 108.13(8) 15 6_454
C11 Si1 C11 108.13(8) 12_666 6_454
C12 C11 C16 117.2(3) . .
C12 C11 Si1 122.1(2) . .
C16 C11 Si1 120.6(2) . .
C13 C12 C11 121.8(3) . .
C13 C12 H12 119.1 . .
C11 C12 H12 119.1 . .
C12 C13 C14 120.3(3) . .
C12 C13 H13 119.8 . .
C14 C13 H13 119.8 . .
C13 C14 C15 118.7(3) . .
C13 C14 C17 121.0(3) . .
C15 C14 C17 120.2(3) . .
C16 C15 C14 120.3(3) . .
C16 C15 H15 119.8 . .
C14 C15 H15 119.8 . .
C15 C16 C11 121.6(3) . .
C15 C16 H16 119.2 . .
C11 C16 H16 119.2 . .
C18 C17 C14 176.6(4) . .
C17 C18 C21 176.7(4) . .
C22 C21 C26 117.1(3) . .
C22 C21 C18 122.6(4) . .
C26 C21 C18 120.3(3) . .
C21 C22 C23 119.0(4) . .
C21 C22 H22 120.5 . .
C23 C22 H22 120.5 . .
N24 C23 C22 124.4(4) . .
N24 C23 H23 117.8 . .
C22 C23 H23 117.8 . .
C23 N24 C25 116.0(4) . .
N24 C25 C26 124.3(5) . .
N24 C25 H25 117.8 . .
C26 C25 H25 117.8 . .
C25 C26 C21 119.2(4) . .
C25 C26 H26 120.4 . .
C21 C26 H26 120.4 . .
C31 C31 C31 149(3) 7_444 8_444

loop_
_geom_bond_atom_site_label_1
_geom_bond_atom_site_label_2
_geom_bond_distance
_geom_bond_site_symmetry_2
Si1 C11 1.889(3) .
Si1 C11 1.889(3) 15
Si1 C11 1.889(3) 12_666
Si1 C11 1.889(3) 6_454
C11 C12 1.394(4) .
C11 C16 1.397(4) .
C12 C13 1.384(4) .
C12 H12 0.9500 .
C13 C14 1.391(4) .
C13 H13 0.9500 .
C14 C15 1.395(4) .
C14 C17 1.438(4) .
C15 C16 1.384(4) .
C15 H15 0.9500 .
C16 H16 0.9500 .
C17 C18 1.204(5) .
C18 C21 1.436(5) .
C21 C22 1.375(5) .
C21 C26 1.377(6) .
C22 C23 1.387(6) .
C22 H22 0.9500 .
C23 N24 1.310(6) .
C23 H23 0.9500 .
N24 C25 1.324(6) .
C25 C26 1.374(6) .
C25 H25 0.9500 .
C26 H26 0.9500 .
C31 C31 1.70(2) 7_444
C31 C31 1.70(2) 8_444

loop_
_geom_torsion_atom_site_label_1
_geom_torsion_atom_site_label_2
_geom_torsion_atom_site_label_3
_geom_torsion_atom_site_label_4
_geom_torsion
_geom_torsion_site_symmetry_1
C11 Si1 C11 C12 9.1(2) 15
C11 Si1 C11 C12 -112.6(3) 12_666
C11 Si1 C11 C12 128.3(3) 6_454
C11 Si1 C11 C16 -173.3(2) 15
C11 Si1 C11 C16 65.00(17) 12_666
C11 Si1 C11 C16 -54.2(2) 6_454
C16 C11 C12 C13 1.1(5) .
Si1 C11 C12 C13 178.8(2) .
C11 C12 C13 C14 0.1(5) .
C12 C13 C14 C15 -1.3(5) .
C12 C13 C14 C17 175.7(3) .
C13 C14 C15 C16 1.4(5) .
C17 C14 C15 C16 -175.7(3) .
C14 C15 C16 C11 -0.1(5) .
C12 C11 C16 C15 -1.1(4) .
Si1 C11 C16 C15 -178.8(2) .
C26 C21 C22 C23 0.7(6) .
C18 C21 C22 C23 -179.0(4) .
C21 C22 C23 N24 0.0(8) .
C22 C23 N24 C25 -1.4(8) .
C23 N24 C25 C26 2.4(8) .
N24 C25 C26 C21 -1.8(8) .
C22 C21 C26 C25 0.2(7) .
C18 C21 C26 C25 179.8(4) .
